data_2017476
loop_
_publ_author_name
'Bakowicz, Julia'
'Turowska-Tyrk, Ilona'

_publ_section_title
;
 Monitoring structural transformations in crystals. 13. On
 photocyclization in 2,3,4,5,6-pentamethylbenzophenone,
 1,3-diphenylbutan-1-one and 2,4,6-triisopropyl-4'-methoxybenzophenone
;
_journal_coeditor_code GZ3170
_journal_issue 1
_journal_name_full 'Acta Crystallographica Section C'
_journal_page_first o29
_journal_page_last o32
_journal_paper_doi 10.1107/S0108270109052858
_journal_volume 66
_journal_year 2010
_chemical_formula_iupac 'C16 H16 O'
_chemical_formula_moiety 'C16 H16 O'
_chemical_formula_sum 'C16 H16 O'
_chemical_formula_weight 224.29
_chemical_name_systematic
;
1,3-diphenylbutan-1-one
;
_space_group_IT_number 29
_symmetry_cell_setting orthorhombic
_symmetry_space_group_name_Hall 'P 2c -2ac'
_symmetry_space_group_name_H-M 'P c a 21'
_atom_sites_solution_hydrogens geom
_atom_sites_solution_primary direct
_atom_sites_solution_secondary difmap
_audit_creation_method SHELXL-97
_cell_angle_alpha 90.00
_cell_angle_beta 90.00
_cell_angle_gamma 90.00
_cell_formula_units_Z 4
_cell_length_a 10.7926(18)
_cell_length_b 14.931(2)
_cell_length_c 7.8275(11)
_cell_measurement_reflns_used 1527
_cell_measurement_temperature 299(2)
_cell_measurement_theta_max 18.79
_cell_measurement_theta_min 2.42
_cell_volume 1261.4(3)
_computing_cell_refinement 'CrysAlis CCD (Oxford Diffraction, 2003)'
_computing_data_collection 'CrysAlis CCD (Oxford Diffraction, 2003)'
_computing_data_reduction 'CrysAlis RED (Oxford Diffraction, 2003)'
_computing_molecular_graphics 'ORTEP-3 for Windows (Farrugia, 1997)'
_computing_publication_material 'SHELXL97 (Sheldrick, 2008)'
_computing_structure_refinement 'SHELXL97 (Sheldrick, 2008)'
_computing_structure_solution 'SHELXS97 (Sheldrick, 2008)'
_diffrn_ambient_temperature 299(2)
_diffrn_measured_fraction_theta_full 0.998
_diffrn_measured_fraction_theta_max 0.998
_diffrn_measurement_device_type 'Kuma KM-4 CCD diffractometer'
_diffrn_measurement_method '\w scans'
_diffrn_radiation_monochromator graphite
_diffrn_radiation_source 'fine-focus sealed tube'
_diffrn_radiation_type MoK\a
_diffrn_radiation_wavelength 0.71073
_diffrn_reflns_av_R_equivalents 0.0285
_diffrn_reflns_av_sigmaI/netI 0.0181
_diffrn_reflns_limit_h_max 12
_diffrn_reflns_limit_h_min -12
_diffrn_reflns_limit_k_max 17
_diffrn_reflns_limit_k_min -17
_diffrn_reflns_limit_l_max 6
_diffrn_reflns_limit_l_min -9
_diffrn_reflns_number 6471
_diffrn_reflns_theta_full 25.00
_diffrn_reflns_theta_max 25.00
_diffrn_reflns_theta_min 3.32
_exptl_absorpt_coefficient_mu 0.072
_exptl_absorpt_correction_type none
_exptl_crystal_colour colourless
_exptl_crystal_density_diffrn 1.181
_exptl_crystal_density_method 'not measured'
_exptl_crystal_description block
_exptl_crystal_F_000 480
_exptl_crystal_size_max 0.30
_exptl_crystal_size_mid 0.15
_exptl_crystal_size_min 0.10
_refine_diff_density_max 0.106
_refine_diff_density_min -0.112
_refine_ls_abs_structure_details
;
Absolute configuration is unknown.
An arbitrary choice of enantiomer has been made.
;
_refine_ls_abs_structure_Flack 0(10)
_refine_ls_extinction_coef 0.020(5)
_refine_ls_extinction_expression Fc^*^=kFc[1+0.001xFc^2^\l^3^/sin(2\q)]^-1/4^
_refine_ls_extinction_method SHELXL97
_refine_ls_goodness_of_fit_ref 1.052
_refine_ls_hydrogen_treatment constr
_refine_ls_matrix_type full
_refine_ls_number_parameters 155
_refine_ls_number_reflns 1201
_refine_ls_number_restraints 1
_refine_ls_restrained_S_all 1.051
_refine_ls_R_factor_all 0.0438
_refine_ls_R_factor_gt 0.0382
_refine_ls_shift/su_max 0.000
_refine_ls_shift/su_mean 0.000
_refine_ls_structure_factor_coef Fsqd
_refine_ls_weighting_details 'calc w=1/[\s^2^(Fo^2^)+(0.0774P)^2^+0.0454P] where P=(Fo^2^+2Fc^2^)/3'
_refine_ls_weighting_scheme calc
_refine_ls_wR_factor_gt 0.1088
_refine_ls_wR_factor_ref 0.1152
_reflns_number_gt 1050
_reflns_number_total 1201
_reflns_threshold_expression >2sigma(I)
_cod_data_source_file gz3170.cif
_cod_data_source_block II
_cod_database_code 2017476
_cod_database_fobs_code 2017476

loop_
_symmetry_equiv_pos_as_xyz
'x, y, z'
'-x, -y, z+1/2'
'x+1/2, -y, z'
'-x+1/2, y, z+1/2'

loop_
_atom_site_type_symbol
_atom_site_label
_atom_site_fract_x
_atom_site_fract_y
_atom_site_fract_z
_atom_site_U_iso_or_equiv
_atom_site_adp_type
_atom_site_calc_flag
_atom_site_refinement_flags
_atom_site_occupancy
_atom_site_disorder_assembly
_atom_site_disorder_group
C C1 0.84728(19) 0.37590(18) 0.3329(3) 0.0651(6) Uani d . 1 . .
C C2 0.9337(2) 0.31572(16) 0.4293(4) 0.0643(6) Uani d . 1 . .
H H2A 0.9234 0.3270 0.5505 0.077 Uiso calc R 1 . .
H H2B 1.0182 0.3316 0.3995 0.077 Uiso calc R 1 . .
C C3 0.9158(2) 0.21544(17) 0.3968(4) 0.0685(7) Uani d . 1 . .
H H3 0.8270 0.2029 0.4065 0.082 Uiso calc R 1 . .
C C4 0.9807(2) 0.16110(17) 0.5316(4) 0.0663(7) Uani d . 1 . .
C C5 0.9146(3) 0.1214(2) 0.6621(4) 0.0855(8) Uani d . 1 . .
H H5 0.8289 0.1276 0.6657 0.103 Uiso calc R 1 . .
C C6 0.9745(5) 0.0721(2) 0.7883(5) 0.1053(12) Uani d . 1 . .
H H6 0.9287 0.0455 0.8753 0.126 Uiso calc R 1 . .
C C7 1.0997(5) 0.0626(2) 0.7850(6) 0.1054(12) Uani d . 1 . .
H H7 1.1394 0.0293 0.8692 0.126 Uiso calc R 1 . .
C C8 1.1668(3) 0.1016(2) 0.6589(5) 0.0956(10) Uani d . 1 . .
H H8 1.2525 0.0955 0.6575 0.115 Uiso calc R 1 . .
C C9 1.1087(3) 0.1502(2) 0.5334(4) 0.0799(8) Uani d . 1 . .
H H9 1.1560 0.1764 0.4476 0.096 Uiso calc R 1 . .
C C10 0.8673(2) 0.47472(17) 0.3403(3) 0.0591(6) Uani d . 1 . .
C C11 0.7825(2) 0.53073(18) 0.2608(3) 0.0708(7) Uani d . 1 . .
H H11 0.7138 0.5064 0.2061 0.085 Uiso calc R 1 . .
C C12 0.7994(2) 0.6219(2) 0.2622(4) 0.0810(8) Uani d . 1 . .
H H12 0.7429 0.6588 0.2067 0.097 Uiso calc R 1 . .
C C13 0.8985(3) 0.6588(2) 0.3445(4) 0.0779(8) Uani d . 1 . .
H H13 0.9088 0.7206 0.3463 0.093 Uiso calc R 1 . .
C C14 0.9828(3) 0.60445(18) 0.4246(4) 0.0747(7) Uani d . 1 . .
H H14 1.0509 0.6295 0.4795 0.090 Uiso calc R 1 . .
C C15 0.9669(2) 0.51246(17) 0.4242(3) 0.0635(6) Uani d . 1 . .
H H15 1.0236 0.4760 0.4806 0.076 Uiso calc R 1 . .
C C16 0.9553(3) 0.1904(2) 0.2156(4) 0.0902(10) Uani d . 1 . .
H H16A 0.9111 0.2268 0.1350 0.135 Uiso calc R 1 . .
H H16B 0.9369 0.1284 0.1952 0.135 Uiso calc R 1 . .
H H16C 1.0427 0.2002 0.2029 0.135 Uiso calc R 1 . .
O O1 0.7610(2) 0.34564(12) 0.2529(4) 0.0981(7) Uani d . 1 . .

loop_
_atom_site_aniso_label
_atom_site_aniso_U_11
_atom_site_aniso_U_22
_atom_site_aniso_U_33
_atom_site_aniso_U_12
_atom_site_aniso_U_13
_atom_site_aniso_U_23
C1 0.0546(11) 0.0782(16) 0.0625(13) 0.0024(11) -0.0028(12) -0.0104(13)
C2 0.0601(12) 0.0685(14) 0.0644(15) 0.0000(10) -0.0008(12) -0.0103(13)
C3 0.0734(14) 0.0683(15) 0.0638(14) -0.0108(11) 0.0020(13) -0.0050(13)
C4 0.0813(17) 0.0572(13) 0.0604(14) -0.0065(12) 0.0062(13) -0.0101(11)
C5 0.100(2) 0.0788(17) 0.0773(19) -0.0131(16) 0.0167(17) 0.0021(16)
C6 0.161(4) 0.082(2) 0.072(2) -0.024(2) 0.008(2) 0.0136(17)
C7 0.153(4) 0.072(2) 0.091(2) -0.001(2) -0.033(2) -0.0026(18)
C8 0.107(2) 0.0812(19) 0.099(2) 0.0123(17) -0.021(2) -0.0159(19)
C9 0.0845(17) 0.0824(18) 0.0728(17) -0.0026(14) 0.0019(15) -0.0088(14)
C10 0.0547(10) 0.0734(15) 0.0491(11) 0.0062(10) 0.0032(10) -0.0027(12)
C11 0.0592(14) 0.0940(17) 0.0593(15) 0.0114(12) -0.0051(12) -0.0003(15)
C12 0.0839(17) 0.0929(19) 0.0661(16) 0.0268(15) -0.0005(16) 0.0100(16)
C13 0.0918(18) 0.0726(17) 0.0694(17) 0.0093(14) 0.0088(17) 0.0076(14)
C14 0.0752(15) 0.0756(16) 0.0734(16) -0.0033(13) -0.0015(14) -0.0032(16)
C15 0.0595(13) 0.0728(15) 0.0582(13) 0.0049(11) -0.0044(11) -0.0010(13)
C16 0.136(3) 0.0687(15) 0.0662(17) -0.0006(17) 0.0029(17) -0.0103(14)
O1 0.0753(11) 0.0993(13) 0.1199(18) -0.0029(11) -0.0354(13) -0.0174(14)

loop_
_atom_type_symbol
_atom_type_description
_atom_type_scat_dispersion_real
_atom_type_scat_dispersion_imag
_atom_type_scat_source
C C 0.0033 0.0000 'International Tables Vol C Tables 4.2.6.8 and 6.1.1.4'
H H 0.0000 0.0000 'International Tables Vol C Tables 4.2.6.8 and 6.1.1.4'
O O 0.0106 0.0000 'International Tables Vol C Tables 4.2.6.8 and 6.1.1.4'

loop_
_geom_angle_atom_site_label_1
_geom_angle_atom_site_label_2
_geom_angle_atom_site_label_3
_geom_angle_site_symmetry_1
_geom_angle_site_symmetry_3
_geom_angle
_geom_angle_publ_flag
O1 C1 C10 . . 120.0(2) ?
O1 C1 C2 . . 121.1(2) ?
C10 C1 C2 . . 118.9(2) ?
C1 C2 C3 . . 115.1(2) ?
C1 C2 H2A . . 108.5 ?
C3 C2 H2A . . 108.5 ?
C1 C2 H2B . . 108.5 ?
C3 C2 H2B . . 108.5 ?
H2A C2 H2B . . 107.5 ?
C4 C3 C16 . . 112.9(2) ?
C4 C3 C2 . . 110.6(2) ?
C16 C3 C2 . . 111.0(2) ?
C4 C3 H3 . . 107.3 ?
C16 C3 H3 . . 107.3 ?
C2 C3 H3 . . 107.3 ?
C5 C4 C9 . . 117.1(3) ?
C5 C4 C3 . . 120.7(3) ?
C9 C4 C3 . . 122.2(3) ?
C4 C5 C6 . . 120.9(3) ?
C4 C5 H5 . . 119.6 ?
C6 C5 H5 . . 119.6 ?
C7 C6 C5 . . 120.2(3) ?
C7 C6 H6 . . 119.9 ?
C5 C6 H6 . . 119.9 ?
C8 C7 C6 . . 120.0(4) ?
C8 C7 H7 . . 120.0 ?
C6 C7 H7 . . 120.0 ?
C7 C8 C9 . . 120.3(3) ?
C7 C8 H8 . . 119.9 ?
C9 C8 H8 . . 119.9 ?
C8 C9 C4 . . 121.5(3) ?
C8 C9 H9 . . 119.2 ?
C4 C9 H9 . . 119.2 ?
C15 C10 C11 . . 118.8(2) ?
C15 C10 C1 . . 122.3(2) ?
C11 C10 C1 . . 118.9(2) ?
C12 C11 C10 . . 120.4(2) ?
C12 C11 H11 . . 119.8 ?
C10 C11 H11 . . 119.8 ?
C13 C12 C11 . . 120.5(2) ?
C13 C12 H12 . . 119.7 ?
C11 C12 H12 . . 119.7 ?
C12 C13 C14 . . 119.8(3) ?
C12 C13 H13 . . 120.1 ?
C14 C13 H13 . . 120.1 ?
C13 C14 C15 . . 120.3(3) ?
C13 C14 H14 . . 119.9 ?
C15 C14 H14 . . 119.9 ?
C10 C15 C14 . . 120.1(2) ?
C10 C15 H15 . . 119.9 ?
C14 C15 H15 . . 119.9 ?
C3 C16 H16A . . 109.5 ?
C3 C16 H16B . . 109.5 ?
H16A C16 H16B . . 109.5 ?
C3 C16 H16C . . 109.5 ?
H16A C16 H16C . . 109.5 ?
H16B C16 H16C . . 109.5 ?

loop_
_geom_bond_atom_site_label_1
_geom_bond_atom_site_label_2
_geom_bond_site_symmetry_2
_geom_bond_distance
_geom_bond_publ_flag
C1 O1 . 1.210(3) ?
C1 C10 . 1.492(3) ?
C1 C2 . 1.499(4) ?
C2 C3 . 1.531(4) ?
C2 H2A . 0.9700 ?
C2 H2B . 0.9700 ?
C3 C4 . 1.504(4) ?
C3 C16 . 1.527(4) ?
C3 H3 . 0.9800 ?
C4 C5 . 1.379(4) ?
C4 C9 . 1.391(4) ?
C5 C6 . 1.392(5) ?
C5 H5 . 0.9300 ?
C6 C7 . 1.358(6) ?
C6 H6 . 0.9300 ?
C7 C8 . 1.356(6) ?
C7 H7 . 0.9300 ?
C8 C9 . 1.373(5) ?
C8 H8 . 0.9300 ?
C9 H9 . 0.9300 ?
C10 C15 . 1.381(3) ?
C10 C11 . 1.387(3) ?
C11 C12 . 1.374(4) ?
C11 H11 . 0.9300 ?
C12 C13 . 1.365(4) ?
C12 H12 . 0.9300 ?
C13 C14 . 1.371(4) ?
C13 H13 . 0.9300 ?
C14 C15 . 1.384(4) ?
C14 H14 . 0.9300 ?
C15 H15 . 0.9300 ?
C16 H16A . 0.9600 ?
C16 H16B . 0.9600 ?
C16 H16C . 0.9600 ?

loop_
_cod_related_entry_id
_cod_related_entry_database
_cod_related_entry_code
1 ChemSpider 120774
